data_4330667
loop_
_publ_author_name
'Santosh K. Sahoo'
'Nilufa Khatun'
'Himanshu Sekhar Jena'
'Bhisma K. Patel'

_publ_section_title
;
 Stable Cu(I) Complexes with Thioamidoguanidine Possessing Halide-Bridge
 Structure
;
_journal_name_full 'Inorganic Chemistry'
_journal_page_first 10800
_journal_page_last 10807
_journal_paper_doi 10.1021/ic301429g
_journal_volume 51
_journal_year 2012
_chemical_formula_moiety 'C22 H26 Cu I N4 O2 S'
_chemical_formula_sum 'C22 H26 Cu I N4 O2 S'
_chemical_formula_weight 600.99
_chemical_name_systematic
; 
 ? 
;
_space_group_IT_number 15
_symmetry_cell_setting monoclinic
_symmetry_space_group_name_Hall '-C 2yc'
_symmetry_space_group_name_H-M 'C 1 2/c 1'
_atom_sites_solution_hydrogens geom
_atom_sites_solution_primary direct
_atom_sites_solution_secondary difmap
_audit_creation_method SHELXL-97
_cell_angle_alpha 90.00
_cell_angle_beta 114.048(3)
_cell_angle_gamma 90.00
_cell_formula_units_Z 8
_cell_length_a 22.3537(12)
_cell_length_b 15.7364(10)
_cell_length_c 14.7465(10)
_cell_measurement_reflns_used 2541
_cell_measurement_temperature 296(2)
_cell_measurement_theta_max 22.31
_cell_measurement_theta_min 2.12
_cell_volume 4737.1(5)
_computing_structure_refinement 'SHELXL-97 (Sheldrick, 1997)'
_computing_structure_solution 'SHELXS-97 (Sheldrick, 1990)'
_diffrn_ambient_temperature 296(2)
_diffrn_measured_fraction_theta_full 1.00
_diffrn_measured_fraction_theta_max 1.00
_diffrn_radiation_monochromator graphite
_diffrn_radiation_source 'fine-focus sealed tube'
_diffrn_radiation_type MoK\a
_diffrn_radiation_wavelength 0.71073
_diffrn_reflns_av_R_equivalents 0.1469
_diffrn_reflns_av_sigmaI/netI 0.0951
_diffrn_reflns_limit_h_max 29
_diffrn_reflns_limit_h_min -29
_diffrn_reflns_limit_k_max 21
_diffrn_reflns_limit_k_min -21
_diffrn_reflns_limit_l_max 19
_diffrn_reflns_limit_l_min -19
_diffrn_reflns_number 23801
_diffrn_reflns_theta_full 28.42
_diffrn_reflns_theta_max 28.42
_diffrn_reflns_theta_min 1.63
_exptl_absorpt_coefficient_mu 2.340
_exptl_absorpt_correction_T_max 0.519
_exptl_absorpt_correction_T_min 0.385
_exptl_absorpt_correction_type multi-scan
_exptl_absorpt_process_details multi-scan
_exptl_crystal_colour yellow
_exptl_crystal_density_diffrn 1.685
_exptl_crystal_description rod
_exptl_crystal_F_000 2400.0
_exptl_crystal_size_max 0.42
_exptl_crystal_size_mid 0.35
_exptl_crystal_size_min 0.28
_refine_diff_density_max 2.803
_refine_diff_density_min -2.148
_refine_diff_density_rms 0.201
_refine_ls_extinction_method none
_refine_ls_goodness_of_fit_ref 1.095
_refine_ls_hydrogen_treatment constr
_refine_ls_matrix_type full
_refine_ls_number_parameters 280
_refine_ls_number_reflns 5953
_refine_ls_number_restraints 0
_refine_ls_restrained_S_all 1.095
_refine_ls_R_factor_all 0.1177
_refine_ls_R_factor_gt 0.0799
_refine_ls_shift/su_max 0.000
_refine_ls_shift/su_mean 0.000
_refine_ls_structure_factor_coef Fsqd
_refine_ls_weighting_details 'calc w=1/[\s^2^(Fo^2^)+(0.1385P)^2^+0.0000P] where P=(Fo^2^+2Fc^2^)/3'
_refine_ls_weighting_scheme calc
_refine_ls_wR_factor_gt 0.2332
_refine_ls_wR_factor_ref 0.2485
_reflns_number_gt 3286
_reflns_number_total 5953
_reflns_threshold_expression >2sigma(I)
_cod_data_source_file ic301429g_si_002_1.cif
_cod_data_source_block Complex-A
_cod_original_sg_symbol_H-M 'C 2/c'
_cod_database_code 4330667

loop_
_symmetry_equiv_pos_as_xyz
'x, y, z'
'-x, y, -z+1/2'
'x+1/2, y+1/2, z'
'-x+1/2, y+1/2, -z+1/2'
'-x, -y, -z'
'x, -y, z-1/2'
'-x+1/2, -y+1/2, -z'
'x+1/2, -y+1/2, z-1/2'

loop_
_atom_site_label
_atom_site_type_symbol
_atom_site_fract_x
_atom_site_fract_y
_atom_site_fract_z
_atom_site_U_iso_or_equiv
_atom_site_adp_type
_atom_site_occupancy
_atom_site_symmetry_multiplicity
_atom_site_calc_flag
_atom_site_refinement_flags
Cu1 Cu 0.43359(4) 0.48381(6) 0.47505(7) 0.0482(3) Uani 1 1 d .
S1 S 0.32590(9) 0.45087(12) 0.40822(13) 0.0393(5) Uani 1 1 d .
O1 O 0.0643(3) 0.3490(4) 0.3653(5) 0.0672(18) Uani 1 1 d .
O2 O 0.4011(3) 0.4754(4) 0.1223(4) 0.0544(15) Uani 1 1 d .
N1 N 0.2385(3) 0.3741(3) 0.2499(4) 0.0343(14) Uani 1 1 d .
N2 N 0.1835(3) 0.3273(4) 0.3472(5) 0.0448(16) Uani 1 1 d .
N3 N 0.2591(3) 0.2384(4) 0.3288(4) 0.0440(16) Uani 1 1 d .
N4 N 0.3168(3) 0.4509(4) 0.2198(4) 0.0365(14) Uani 1 1 d .
C1 C 0.2948(3) 0.4245(4) 0.2865(5) 0.0331(15) Uani 1 1 d .
C2 C 0.1826(3) 0.3982(5) 0.1629(5) 0.0357(16) Uani 1 1 d .
C3 C 0.1696(4) 0.4831(5) 0.1353(6) 0.0439(18) Uani 1 1 d .
H3 H 0.1992 0.5251 0.1706 0.053 Uiso 1 1 calc R
C4 C 0.1128(4) 0.5045(5) 0.0555(6) 0.052(2) Uani 1 1 d .
H4 H 0.1041 0.5613 0.0376 0.063 Uiso 1 1 calc R
C5 C 0.0693(4) 0.4438(6) 0.0024(6) 0.057(2) Uani 1 1 d .
H5 H 0.0308 0.4593 -0.0508 0.068 Uiso 1 1 calc R
C6 C 0.0824(4) 0.3592(5) 0.0277(6) 0.056(2) Uani 1 1 d .
H6 H 0.0528 0.3177 -0.0091 0.067 Uiso 1 1 calc R
C7 C 0.1394(4) 0.3358(5) 0.1077(5) 0.0425(18) Uani 1 1 d .
H7 H 0.1485 0.2788 0.1242 0.051 Uiso 1 1 calc R
C8 C 0.2293(4) 0.3091(5) 0.3128(5) 0.0385(17) Uani 1 1 d .
C9 C 0.1606(4) 0.4113(6) 0.3564(6) 0.052(2) Uani 1 1 d .
H9A H 0.1748 0.4519 0.3198 0.062 Uiso 1 1 calc R
H9B H 0.1786 0.4283 0.4257 0.062 Uiso 1 1 calc R
C10 C 0.0865(4) 0.4097(6) 0.3155(7) 0.063(2) Uani 1 1 d .
H10A H 0.0706 0.4655 0.3228 0.076 Uiso 1 1 calc R
H10B H 0.0689 0.3962 0.2452 0.076 Uiso 1 1 calc R
C15 C 0.4159(4) 0.5150(5) 0.2172(6) 0.0478(19) Uani 1 1 d .
H15A H 0.4383 0.5685 0.2208 0.057 Uiso 1 1 calc R
H15B H 0.4447 0.4784 0.2700 0.057 Uiso 1 1 calc R
C16 C 0.3531(3) 0.5304(4) 0.2303(5) 0.0390(17) Uani 1 1 d .
H16A H 0.3633 0.5544 0.2955 0.047 Uiso 1 1 calc R
H16B H 0.3262 0.5709 0.1810 0.047 Uiso 1 1 calc R
C13 C 0.3038(4) 0.4077(6) 0.1250(5) 0.0472(19) Uani 1 1 d .
H13A H 0.2740 0.4414 0.0700 0.057 Uiso 1 1 calc R
H13B H 0.2838 0.3527 0.1235 0.057 Uiso 1 1 calc R
C14 C 0.3683(4) 0.3971(5) 0.1166(6) 0.052(2) Uani 1 1 d .
H14A H 0.3962 0.3600 0.1694 0.062 Uiso 1 1 calc R
H14B H 0.3607 0.3698 0.0538 0.062 Uiso 1 1 calc R
C12 C 0.1601(4) 0.2619(5) 0.3955(7) 0.055(2) Uani 1 1 d .
H12A H 0.1783 0.2714 0.4666 0.066 Uiso 1 1 calc R
H12B H 0.1739 0.2062 0.3832 0.066 Uiso 1 1 calc R
C17 C 0.3030(4) 0.2177(4) 0.2850(5) 0.0410(18) Uani 1 1 d .
C18 C 0.2819(5) 0.1746(5) 0.1946(6) 0.057(2) Uani 1 1 d .
H18 H 0.2376 0.1622 0.1606 0.069 Uiso 1 1 calc R
C19 C 0.3249(6) 0.1500(6) 0.1546(7) 0.074(3) Uani 1 1 d .
H19 H 0.3095 0.1222 0.0937 0.088 Uiso 1 1 calc R
C20 C 0.3910(6) 0.1665(6) 0.2050(8) 0.070(3) Uani 1 1 d .
H20 H 0.4204 0.1494 0.1787 0.083 Uiso 1 1 calc R
C21 C 0.4129(5) 0.2085(6) 0.2949(7) 0.065(3) Uani 1 1 d .
H21 H 0.4573 0.2204 0.3293 0.078 Uiso 1 1 calc R
C22 C 0.3688(4) 0.2329(5) 0.3335(6) 0.053(2) Uani 1 1 d .
H22 H 0.3842 0.2607 0.3945 0.064 Uiso 1 1 calc R
C11 C 0.0870(5) 0.2664(7) 0.3538(8) 0.073(3) Uani 1 1 d .
H11A H 0.0693 0.2520 0.2838 0.088 Uiso 1 1 calc R
H11B H 0.0709 0.2249 0.3871 0.088 Uiso 1 1 calc R
I1 I 0.47961(3) 0.63354(3) 0.46737(4) 0.0494(3) Uani 1 1 d .

loop_
_atom_site_aniso_label
_atom_site_aniso_U_11
_atom_site_aniso_U_22
_atom_site_aniso_U_33
_atom_site_aniso_U_23
_atom_site_aniso_U_13
_atom_site_aniso_U_12
Cu1 0.0397(6) 0.0442(6) 0.0528(6) 0.0009(4) 0.0108(5) -0.0075(4)
S1 0.0387(11) 0.0431(11) 0.0356(9) -0.0089(8) 0.0146(8) -0.0099(8)
O1 0.055(4) 0.080(5) 0.083(5) -0.008(4) 0.044(4) -0.015(3)
O2 0.062(4) 0.068(4) 0.043(3) -0.003(3) 0.031(3) -0.012(3)
N1 0.038(4) 0.030(3) 0.034(3) 0.000(2) 0.014(3) -0.010(2)
N2 0.049(4) 0.037(4) 0.058(4) -0.001(3) 0.032(3) -0.010(3)
N3 0.055(4) 0.036(4) 0.043(3) 0.005(3) 0.021(3) 0.001(3)
N4 0.035(3) 0.036(3) 0.039(3) -0.001(3) 0.016(3) -0.012(3)
C1 0.034(4) 0.024(3) 0.038(4) -0.003(3) 0.012(3) -0.001(3)
C2 0.034(4) 0.038(4) 0.035(4) 0.002(3) 0.014(3) -0.003(3)
C3 0.045(5) 0.031(4) 0.058(5) 0.000(3) 0.023(4) -0.001(3)
C4 0.053(5) 0.049(5) 0.054(5) 0.009(4) 0.020(4) 0.010(4)
C5 0.040(5) 0.075(7) 0.053(5) 0.008(4) 0.015(4) -0.001(4)
C6 0.046(5) 0.064(6) 0.045(5) -0.003(4) 0.007(4) -0.019(4)
C7 0.049(5) 0.034(4) 0.042(4) 0.001(3) 0.015(4) -0.008(4)
C8 0.040(4) 0.037(4) 0.034(4) -0.003(3) 0.011(3) -0.013(3)
C9 0.056(5) 0.054(5) 0.056(5) -0.008(4) 0.035(4) -0.011(4)
C10 0.051(6) 0.072(7) 0.069(6) -0.005(5) 0.026(5) 0.001(5)
C15 0.043(4) 0.052(5) 0.051(5) -0.001(4) 0.022(4) -0.015(4)
C16 0.037(4) 0.034(4) 0.041(4) 0.006(3) 0.010(3) -0.005(3)
C13 0.050(5) 0.053(5) 0.039(4) -0.008(4) 0.020(4) -0.010(4)
C14 0.060(6) 0.051(5) 0.057(5) -0.007(4) 0.037(4) -0.015(4)
C12 0.065(6) 0.053(5) 0.064(5) 0.004(4) 0.044(5) -0.012(4)
C17 0.057(5) 0.027(4) 0.042(4) 0.006(3) 0.023(4) 0.005(3)
C18 0.063(6) 0.047(5) 0.056(5) -0.002(4) 0.018(4) -0.001(5)
C19 0.110(10) 0.059(6) 0.053(6) -0.013(5) 0.035(6) 0.010(6)
C20 0.085(8) 0.060(6) 0.076(7) -0.009(5) 0.045(6) 0.012(6)
C21 0.053(6) 0.079(7) 0.059(5) -0.008(5) 0.017(5) 0.010(5)
C22 0.062(6) 0.047(5) 0.044(4) -0.007(4) 0.016(4) -0.004(4)
C11 0.076(7) 0.086(8) 0.075(6) -0.013(5) 0.048(6) -0.040(6)
I1 0.0424(4) 0.0332(4) 0.0691(4) -0.0004(2) 0.0191(3) -0.0060(2)

loop_
_atom_type_symbol
_atom_type_description
_atom_type_scat_dispersion_real
_atom_type_scat_dispersion_imag
_atom_type_scat_source
C C 0.0033 0.0016 'International Tables Vol C Tables 4.2.6.8 and 6.1.1.4'
Cu Cu 0.3201 1.2651 'International Tables Vol C Tables 4.2.6.8 and 6.1.1.4'
N N 0.0061 0.0033 'International Tables Vol C Tables 4.2.6.8 and 6.1.1.4'
O O 0.0106 0.0060 'International Tables Vol C Tables 4.2.6.8 and 6.1.1.4'
S S 0.1246 0.1234 'International Tables Vol C Tables 4.2.6.8 and 6.1.1.4'
I I -0.4742 1.8119 'International Tables Vol C Tables 4.2.6.8 and 6.1.1.4'
H H 0.0000 0.0000 'International Tables Vol C Tables 4.2.6.8 and 6.1.1.4'

loop_
_geom_angle_atom_site_label_1
_geom_angle_atom_site_label_2
_geom_angle_atom_site_label_3
_geom_angle
_geom_angle_site_symmetry_1
_geom_angle_site_symmetry_3
S1 Cu1 I1 120.54(6) . 5_666
S1 Cu1 I1 124.13(7) . .
I1 Cu1 I1 114.18(4) 5_666 .
S1 Cu1 Cu1 169.79(8) . 5_666
I1 Cu1 Cu1 57.64(4) 5_666 5_666
I1 Cu1 Cu1 56.54(3) . 5_666
C1 S1 Cu1 115.1(3) . .
C10 O1 C11 109.6(7) . .
C14 O2 C15 110.0(6) . .
C1 N1 C2 121.0(6) . .
C1 N1 C8 119.6(6) . .
C2 N1 C8 117.6(6) . .
C8 N2 C9 125.7(6) . .
C8 N2 C12 120.8(7) . .
C9 N2 C12 112.8(6) . .
C8 N3 C17 121.7(6) . .
C1 N4 C16 122.9(6) . .
C1 N4 C13 124.6(6) . .
C16 N4 C13 112.4(6) . .
N4 C1 N1 115.9(6) . .
N4 C1 S1 126.2(5) . .
N1 C1 S1 117.7(5) . .
C7 C2 C3 119.8(7) . .
C7 C2 N1 118.9(7) . .
C3 C2 N1 121.3(6) . .
C4 C3 C2 119.7(7) . .
C4 C3 H3 120.2 . .
C2 C3 H3 120.2 . .
C5 C4 C3 121.0(8) . .
C5 C4 H4 119.5 . .
C3 C4 H4 119.5 . .
C4 C5 C6 119.9(8) . .
C4 C5 H5 120.1 . .
C6 C5 H5 120.1 . .
C5 C6 C7 120.4(8) . .
C5 C6 H6 119.8 . .
C7 C6 H6 119.8 . .
C2 C7 C6 119.3(7) . .
C2 C7 H7 120.3 . .
C6 C7 H7 120.3 . .
N3 C8 N2 122.5(7) . .
N3 C8 N1 122.5(7) . .
N2 C8 N1 114.8(7) . .
N2 C9 C10 108.6(7) . .
N2 C9 H9A 110.0 . .
C10 C9 H9A 110.0 . .
N2 C9 H9B 110.0 . .
C10 C9 H9B 110.0 . .
H9A C9 H9B 108.4 . .
O1 C10 C9 111.3(7) . .
O1 C10 H10A 109.4 . .
C9 C10 H10A 109.4 . .
O1 C10 H10B 109.4 . .
C9 C10 H10B 109.4 . .
H10A C10 H10B 108.0 . .
O2 C15 C16 109.5(6) . .
O2 C15 H15A 109.8 . .
C16 C15 H15A 109.8 . .
O2 C15 H15B 109.8 . .
C16 C15 H15B 109.8 . .
H15A C15 H15B 108.2 . .
N4 C16 C15 110.7(6) . .
N4 C16 H16A 109.5 . .
C15 C16 H16A 109.5 . .
N4 C16 H16B 109.5 . .
C15 C16 H16B 109.5 . .
H16A C16 H16B 108.1 . .
N4 C13 C14 107.7(6) . .
N4 C13 H13A 110.2 . .
C14 C13 H13A 110.2 . .
N4 C13 H13B 110.2 . .
C14 C13 H13B 110.2 . .
H13A C13 H13B 108.5 . .
O2 C14 C13 112.8(7) . .
O2 C14 H14A 109.0 . .
C13 C14 H14A 109.0 . .
O2 C14 H14B 109.0 . .
C13 C14 H14B 109.0 . .
H14A C14 H14B 107.8 . .
N2 C12 C11 108.3(7) . .
N2 C12 H12A 110.0 . .
C11 C12 H12A 110.0 . .
N2 C12 H12B 110.0 . .
C11 C12 H12B 110.0 . .
H12A C12 H12B 108.4 . .
C22 C17 C18 117.2(8) . .
C22 C17 N3 121.2(7) . .
C18 C17 N3 121.4(8) . .
C19 C18 C17 121.7(9) . .
C19 C18 H18 119.2 . .
C17 C18 H18 119.2 . .
C18 C19 C20 119.9(9) . .
C18 C19 H19 120.1 . .
C20 C19 H19 120.1 . .
C21 C20 C19 119.4(9) . .
C21 C20 H20 120.3 . .
C19 C20 H20 120.3 . .
C22 C21 C20 119.7(9) . .
C22 C21 H21 120.2 . .
C20 C21 H21 120.2 . .
C17 C22 C21 122.2(8) . .
C17 C22 H22 118.9 . .
C21 C22 H22 118.9 . .
O1 C11 C12 112.1(8) . .
O1 C11 H11A 109.2 . .
C12 C11 H11A 109.2 . .
O1 C11 H11B 109.2 . .
C12 C11 H11B 109.2 . .
H11A C11 H11B 107.9 . .
Cu1 I1 Cu1 65.82(4) 5_666 .

loop_
_geom_bond_atom_site_label_1
_geom_bond_atom_site_label_2
_geom_bond_distance
_geom_bond_site_symmetry_2
Cu1 S1 2.258(2) .
Cu1 I1 2.5601(11) 5_666
Cu1 I1 2.5919(11) .
Cu1 Cu1 2.7994(19) 5_666
S1 C1 1.691(7) .
O1 C10 1.413(11) .
O1 C11 1.430(12) .
O2 C14 1.419(10) .
O2 C15 1.442(9) .
N1 C1 1.397(9) .
N1 C2 1.430(9) .
N1 C8 1.449(9) .
N2 C8 1.347(9) .
N2 C9 1.444(11) .
N2 C12 1.463(9) .
N3 C8 1.269(9) .
N3 C17 1.415(10) .
N4 C1 1.333(9) .
N4 C16 1.465(9) .
N4 C13 1.473(9) .
C2 C7 1.385(10) .
C2 C3 1.392(10) .
C3 C4 1.376(10) .
C3 H3 0.9300 .
C4 C5 1.360(11) .
C4 H4 0.9300 .
C5 C6 1.382(11) .
C5 H5 0.9300 .
C6 C7 1.388(11) .
C6 H6 0.9300 .
C7 H7 0.9300 .
C9 C10 1.515(11) .
C9 H9A 0.9700 .
C9 H9B 0.9700 .
C10 H10A 0.9700 .
C10 H10B 0.9700 .
C15 C16 1.513(10) .
C15 H15A 0.9700 .
C15 H15B 0.9700 .
C16 H16A 0.9700 .
C16 H16B 0.9700 .
C13 C14 1.506(11) .
C13 H13A 0.9700 .
C13 H13B 0.9700 .
C14 H14A 0.9700 .
C14 H14B 0.9700 .
C12 C11 1.495(14) .
C12 H12A 0.9700 .
C12 H12B 0.9700 .
C17 C22 1.369(11) .
C17 C18 1.395(11) .
C18 C19 1.372(13) .
C18 H18 0.9300 .
C19 C20 1.382(15) .
C19 H19 0.9300 .
C20 C21 1.381(13) .
C20 H20 0.9300 .
C21 C22 1.380(12) .
C21 H21 0.9300 .
C22 H22 0.9300 .
C11 H11A 0.9700 .
C11 H11B 0.9700 .
I1 Cu1 2.5601(11) 5_666

loop_
_geom_torsion_atom_site_label_1
_geom_torsion_atom_site_label_2
_geom_torsion_atom_site_label_3
_geom_torsion_atom_site_label_4
_geom_torsion
_geom_torsion_site_symmetry_1
_geom_torsion_site_symmetry_4
I1 Cu1 S1 C1 -81.7(3) 5_666 .
I1 Cu1 S1 C1 85.2(3) . .
Cu1 Cu1 S1 C1 -5.1(6) 5_666 .
C16 N4 C1 N1 151.2(6) . .
C13 N4 C1 N1 -24.3(10) . .
C16 N4 C1 S1 -25.0(10) . .
C13 N4 C1 S1 159.5(6) . .
C2 N1 C1 N4 -47.4(9) . .
C8 N1 C1 N4 148.5(6) . .
C2 N1 C1 S1 129.2(6) . .
C8 N1 C1 S1 -34.9(8) . .
Cu1 S1 C1 N4 -27.5(7) . .
Cu1 S1 C1 N1 156.3(4) . .
C1 N1 C2 C7 155.6(7) . .
C8 N1 C2 C7 -39.9(9) . .
C1 N1 C2 C3 -27.2(10) . .
C8 N1 C2 C3 137.3(7) . .
C7 C2 C3 C4 2.2(11) . .
N1 C2 C3 C4 -175.0(7) . .
C2 C3 C4 C5 -0.6(12) . .
C3 C4 C5 C6 -0.9(13) . .
C4 C5 C6 C7 0.8(14) . .
C3 C2 C7 C6 -2.3(12) . .
N1 C2 C7 C6 174.9(7) . .
C5 C6 C7 C2 0.9(13) . .
C17 N3 C8 N2 174.5(7) . .
C17 N3 C8 N1 -0.7(11) . .
C9 N2 C8 N3 162.0(7) . .
C12 N2 C8 N3 -7.2(11) . .
C9 N2 C8 N1 -22.4(10) . .
C12 N2 C8 N1 168.3(7) . .
C1 N1 C8 N3 -77.4(9) . .
C2 N1 C8 N3 118.0(8) . .
C1 N1 C8 N2 107.1(7) . .
C2 N1 C8 N2 -57.6(8) . .
C8 N2 C9 C10 134.2(8) . .
C12 N2 C9 C10 -55.8(9) . .
C11 O1 C10 C9 -59.7(10) . .
N2 C9 C10 O1 57.6(9) . .
C14 O2 C15 C16 -59.3(8) . .
C1 N4 C16 C15 128.9(7) . .
C13 N4 C16 C15 -55.1(8) . .
O2 C15 C16 N4 56.4(8) . .
C1 N4 C13 C14 -130.3(7) . .
C16 N4 C13 C14 53.8(8) . .
C15 O2 C14 C13 61.7(9) . .
N4 C13 C14 O2 -57.5(9) . .
C8 N2 C12 C11 -134.0(8) . .
C9 N2 C12 C11 55.4(9) . .
C8 N3 C17 C22 93.2(9) . .
C8 N3 C17 C18 -92.2(10) . .
C22 C17 C18 C19 -1.3(12) . .
N3 C17 C18 C19 -176.1(8) . .
C17 C18 C19 C20 1.2(15) . .
C18 C19 C20 C21 -0.7(16) . .
C19 C20 C21 C22 0.5(16) . .
C18 C17 C22 C21 1.1(12) . .
N3 C17 C22 C21 175.9(8) . .
C20 C21 C22 C17 -0.7(14) . .
C10 O1 C11 C12 59.9(10) . .
N2 C12 C11 O1 -56.5(9) . .
S1 Cu1 I1 Cu1 -167.73(10) . 5_666
I1 Cu1 I1 Cu1 0.0 5_666 5_666
